data_1507592
loop_
_publ_author_name
'Aizpurua, Jesus M.'
'Sagartzazu-Aizpurua, Maialen'
'Monasterio, Zaira'
'Azcune, Itxaso'
'Mendicute, Claudio'
'Miranda, Jose I.'
'Garc\'ia-Lecina, Eva'
'Altube, Ainhoa'
'Fratila, Raluca M.'

_publ_section_title
;
 Introducing Axial Chirality into Mesoionic 4,4'-Bis(1,2,3-triazole)
 Dicarbenes.
;
_journal_issue 7
_journal_name_full 'Organic letters'
_journal_page_first 1866
_journal_page_last 1868
_journal_paper_doi 10.1021/ol3004657
_journal_volume 14
_journal_year 2012
_chemical_absolute_configuration rmad
_chemical_compound_source 'synthesis as described'
_chemical_formula_moiety 'C38 H48 Cl2 N6 Rh2'
_chemical_formula_sum 'C38 H48 Cl2 N6 Rh2'
_chemical_formula_weight 865.54
_chemical_name_systematic
;
 ?
;
_space_group_IT_number 19
_symmetry_cell_setting orthorhombic
_symmetry_Int_Tables_number 19
_symmetry_space_group_name_Hall 'P 2ac 2ab'
_symmetry_space_group_name_H-M 'P 21 21 21'
_atom_sites_solution_hydrogens difmap
_atom_sites_solution_primary direct
_atom_sites_solution_secondary difmap
_audit_creation_date 2011-10-19T22:13:59-00:00
_audit_creation_method 'WinGX routine CIF_UPDATE'
_cell_angle_alpha 90
_cell_angle_beta 90
_cell_angle_gamma 90
_cell_formula_units_Z 4
_cell_length_a 12.24040(10)
_cell_length_b 16.95630(10)
_cell_length_c 17.67910(10)
_cell_measurement_reflns_used 20556
_cell_measurement_temperature 100(1)
_cell_measurement_theta_max 76.2297
_cell_measurement_theta_min 2.4972
_cell_measurement_wavelength 1.54184
_cell_volume 3669.33(4)
_computing_cell_refinement 'CrysAlis Pro (Oxford Diffraction Ltd., 2011)'
_computing_data_collection 'CrysAlis Pro (Oxford Diffraction Ltd., 2011)'
_computing_data_reduction 'CrysAlis Pro (Oxford Diffraction Ltd., 2011)'
_computing_molecular_graphics 'Diamond v.3.2f (Crystal Impact GbR, 2008)'
_computing_publication_material 'WinGX publication routines (Farrugia, 1999)'
_computing_structure_refinement 'SHELXL-97 (Sheldrick, 2008)'
_computing_structure_solution 'SIR92 (Altomare et al, 1993)'
_diffrn_ambient_temperature 100(1)
_diffrn_detector 'CCD plate'
_diffrn_detector_area_resol_mean 10.4023
_diffrn_detector_type Atlas
_diffrn_measured_fraction_theta_full 0.993
_diffrn_measured_fraction_theta_max 0.993
_diffrn_measurement_details
;
  1 omega -113.00  -21.00   1.0000    1.5000
omega____ theta____ kappa____ phi______ frames
    -      -40.7631  -38.0000   60.0000 92

  2 omega  -25.00   58.00   1.0000    1.5000
omega____ theta____ kappa____ phi______ frames
    -       40.7631  -38.0000 -180.0000 83

  3 omega   60.00   98.00   1.0000    1.5000
omega____ theta____ kappa____ phi______ frames
    -       40.7631 -125.0000   60.0000 38

  4 omega   39.00   75.00   1.0000    3.0000
omega____ theta____ kappa____ phi______ frames
    -      113.0000  -45.0000    0.0000 36

  5 omega   49.00  141.00   1.0000    3.0000
omega____ theta____ kappa____ phi______ frames
    -      113.0000  -77.0000   60.0000 92

  6 omega   92.00  158.00   1.0000    3.0000
omega____ theta____ kappa____ phi______ frames
    -      113.0000   45.0000    0.0000 66

  7 omega   40.00   72.00   1.0000    3.0000
omega____ theta____ kappa____ phi______ frames
    -      113.0000  -45.0000 -120.0000 32

  8 omega   44.00   70.00   1.0000    3.0000
omega____ theta____ kappa____ phi______ frames
    -      113.0000  -45.0000   90.0000 26

  9 omega   58.00  118.00   1.0000    3.0000
omega____ theta____ kappa____ phi______ frames
    -      113.0000 -120.0000   73.0000 60

 10 omega  108.00  149.00   1.0000    3.0000
omega____ theta____ kappa____ phi______ frames
    -      113.0000   45.0000  -90.0000 41

 11 omega   50.00   76.00   1.0000    3.0000
omega____ theta____ kappa____ phi______ frames
    -      113.0000  -45.0000  -60.0000 26

 12 omega  117.00  158.00   1.0000    3.0000
omega____ theta____ kappa____ phi______ frames
    -      113.0000   77.0000 -120.0000 41

 13 omega   79.00  115.00   1.0000    3.0000
omega____ theta____ kappa____ phi______ frames
    -      113.0000   77.0000 -120.0000 36

 14 omega   14.00  117.00   1.0000    1.5000
omega____ theta____ kappa____ phi______ frames
    -       40.7631   38.0000    0.0000 103

 15 omega   11.00   98.00   1.0000    1.5000
omega____ theta____ kappa____ phi______ frames
    -       40.7631 -125.0000 -150.0000 87

 16 omega   45.00   73.00   1.0000    3.0000
omega____ theta____ kappa____ phi______ frames
    -      113.0000  -45.0000   60.0000 28

 17 omega   67.00  147.00   1.0000    3.0000
omega____ theta____ kappa____ phi______ frames
    -      113.0000  -77.0000  -90.0000 80

 18 omega   97.00  152.00   1.0000    3.0000
omega____ theta____ kappa____ phi______ frames
    -      113.0000   15.0000 -120.0000 55

 19 omega   60.00   93.00   1.0000    3.0000
omega____ theta____ kappa____ phi______ frames
    -      113.0000   15.0000 -120.0000 33

 20 omega   38.00   73.00   1.0000    3.0000
omega____ theta____ kappa____ phi______ frames
    -      113.0000  -45.0000  -90.0000 35

 21 omega  107.00  154.00   1.0000    3.0000
omega____ theta____ kappa____ phi______ frames
    -      113.0000   15.0000  150.0000 47

 22 omega   40.00  118.00   1.0000    3.0000
omega____ theta____ kappa____ phi______ frames
    -      113.0000  -77.0000 -180.0000 78

 23 omega   60.00   88.00   1.0000    3.0000
omega____ theta____ kappa____ phi______ frames
    -      113.0000   15.0000  150.0000 28

;
_diffrn_measurement_device '\k-geometry diffractometer'
_diffrn_measurement_device_type 'Agilent SuperNova'
_diffrn_measurement_method '\w scans'
_diffrn_orient_matrix_UB_11 -0.0199211
_diffrn_orient_matrix_UB_12 0.0386395
_diffrn_orient_matrix_UB_13 0.0776491
_diffrn_orient_matrix_UB_21 0.0074012
_diffrn_orient_matrix_UB_22 -0.0814751
_diffrn_orient_matrix_UB_23 0.0381729
_diffrn_orient_matrix_UB_31 0.1240689
_diffrn_orient_matrix_UB_32 0.0111042
_diffrn_orient_matrix_UB_33 0.010244
_diffrn_radiation_monochromator 'Multilayer optics'
_diffrn_radiation_probe x-ray
_diffrn_radiation_source 'Nova (Cu) X-ray micro-source'
_diffrn_radiation_type CuK\a
_diffrn_radiation_wavelength 1.54184
_diffrn_reflns_av_R_equivalents 0.0238
_diffrn_reflns_av_unetI/netI 0.021
_diffrn_reflns_limit_h_max 15
_diffrn_reflns_limit_h_min -11
_diffrn_reflns_limit_k_max 21
_diffrn_reflns_limit_k_min -20
_diffrn_reflns_limit_l_max 21
_diffrn_reflns_limit_l_min -22
_diffrn_reflns_number 26162
_diffrn_reflns_theta_full 74.98
_diffrn_reflns_theta_max 74.98
_diffrn_reflns_theta_min 3.61
_diffrn_source_current 0.8
_diffrn_source_power 0.04
_diffrn_source_voltage 50
_exptl_absorpt_coefficient_mu 8.892
_exptl_absorpt_correction_T_max 0.507
_exptl_absorpt_correction_T_min 0.272
_exptl_absorpt_correction_type gaussian
_exptl_absorpt_process_details
;
        CrysAlisPro, Agilent Technologies,
        Version 1.171.35.11 (release 16-05-2011 CrysAlis171 .NET)
        (compiled May 16 2011,17:55:39)
Numerical absorption correction based on gaussian integration over
                        a multifaceted crystal model
;
_exptl_crystal_colour Yellow
_exptl_crystal_density_diffrn 1.567
_exptl_crystal_density_method 'not measured'
_exptl_crystal_description 'Cut fragment'
_exptl_crystal_F_000 1768
_exptl_crystal_size_max 0.224
_exptl_crystal_size_mid 0.178
_exptl_crystal_size_min 0.170
_refine_diff_density_max 0.392
_refine_diff_density_min -0.378
_refine_diff_density_rms 0.054
_refine_ls_abs_structure_details
;
The Friedel pair coverage of the experiment is almost complete (99%).
Analysis of the absolute structure using likelihood methods
(Hooft, Straver & Spek, 2008) was performed using PLATON (Spek, 2011).
 The results indicated that the absolute structure had been correctly
 assigned. The method calculated that the probability that the structure 
is inverted is smaller than 10-99. The absolute structure parameter y 
(Hooft, Straver & Spek, 2008) was calculated using PLATON (Spek,
2010). The resulting value was y=-0.013(1), which together with Flack parameter 
value, indicate that the absolute structure has surely been determined 
correctly.

Flack, H. D. (1983), Acta Cryst. A39, 876-881
Flack & G. Bernardinelli, Acta Cryst. 1999, A55, 908-915; 
H. D. Flack & G. Bernardinelli, J. Appl. Cryst. 2000, 33, 1143-1148.

R. W. W. Hooft, L. H. Straver & A. L. Spek, J. Appl. Cryst. 2008, 41, 96-103
A. L. Spek (2010) PLATON, Utrecht, The Netherlands; 
A. L. Spek, J. Appl. Cryst. 2003, 36, 7-13
A. L. Thompson & D. J. Watkin, Tetrahedron: Asymmetry 2009, 20, 712--717

;
_refine_ls_abs_structure_Flack -0.012(4)
_refine_ls_extinction_coef 0.000284(19)
_refine_ls_extinction_expression Fc^*^=kFc[1+0.001xFc^2^\l^3^/sin(2\q)]^-1/4^
_refine_ls_extinction_method SHELXL
_refine_ls_goodness_of_fit_ref 1.036
_refine_ls_hydrogen_treatment constr
_refine_ls_matrix_type full
_refine_ls_number_parameters 438
_refine_ls_number_reflns 7495
_refine_ls_number_restraints 0
_refine_ls_restrained_S_all 1.036
_refine_ls_R_factor_all 0.0168
_refine_ls_R_factor_gt 0.0167
_refine_ls_shift/su_max 0.002
_refine_ls_shift/su_mean 0
_refine_ls_structure_factor_coef Fsqd
_refine_ls_weighting_details 'calc w=1/[\s^2^(Fo^2^)+(0.0233P)^2^+1.4239P] where P=(Fo^2^+2Fc^2^)/3'
_refine_ls_weighting_scheme calc
_refine_ls_wR_factor_gt 0.0421
_refine_ls_wR_factor_ref 0.0422
_reflns_number_gt 7448
_reflns_number_total 7495
_reflns_threshold_expression >2\s(I)
_cod_data_source_file ol3004657_si_001.cif
_cod_data_source_block 3c
_cod_database_code 1507592

loop_
_symmetry_equiv_pos_as_xyz
'x, y, z'
'-x+1/2, -y, z+1/2'
'x+1/2, -y+1/2, -z'
'-x, y+1/2, -z+1/2'

loop_
_atom_site_label
_atom_site_type_symbol
_atom_site_fract_x
_atom_site_fract_y
_atom_site_fract_z
_atom_site_U_iso_or_equiv
_atom_site_adp_type
_atom_site_occupancy
_atom_site_symmetry_multiplicity
_atom_site_calc_flag
_atom_site_refinement_flags
Rh1 Rh 0.182899(11) 0.358388(8) 0.140729(7) 0.01183(4) Uani 1 1 d .
Rh2 Rh 0.651261(11) 0.478058(8) 0.120887(8) 0.01285(4) Uani 1 1 d .
Cl1 Cl 0.09636(4) 0.27236(3) 0.05441(3) 0.02143(10) Uani 1 1 d .
Cl2 Cl 0.80103(4) 0.42997(3) 0.04909(3) 0.02287(11) Uani 1 1 d .
C1 C 0.28632(17) 0.39294(12) 0.05681(11) 0.0129(4) Uani 1 1 d .
C2 C 0.39669(17) 0.38262(11) 0.04153(11) 0.0123(4) Uani 1 1 d .
C3 C 0.48146(16) 0.34201(11) 0.08403(11) 0.0121(4) Uani 1 1 d .
C4 C 0.57750(15) 0.36921(11) 0.11639(11) 0.0123(3) Uani 1 1 d .
N1 N 0.25401(14) 0.43900(10) -0.00282(10) 0.0134(3) Uani 1 1 d .
N2 N 0.33300(15) 0.45800(10) -0.05141(10) 0.0168(3) Uani 1 1 d .
N3 N 0.41970(14) 0.42285(10) -0.02344(9) 0.0137(3) Uani 1 1 d .
N4 N 0.61689(13) 0.30199(9) 0.14949(10) 0.0135(3) Uani 1 1 d .
N5 N 0.55432(14) 0.23817(10) 0.14133(10) 0.0147(3) Uani 1 1 d .
N6 N 0.47184(14) 0.26367(10) 0.10085(9) 0.0127(3) Uani 1 1 d .
C5 C 0.22622(17) 0.45619(12) 0.20915(11) 0.0149(4) Uani 1 1 d .
H5 H 0.2623 0.5 0.1806 0.018 Uiso 1 1 calc R
C6 C 0.29586(17) 0.39167(12) 0.22431(11) 0.0143(4) Uani 1 1 d .
H6 H 0.3718 0.3989 0.2047 0.017 Uiso 1 1 calc R
C7 C 0.28848(18) 0.33542(13) 0.29070(12) 0.0188(4) Uani 1 1 d .
H7A H 0.3218 0.3607 0.3356 0.023 Uiso 1 1 calc R
H7B H 0.3313 0.2874 0.279 0.023 Uiso 1 1 calc R
C8 C 0.17065(19) 0.31126(13) 0.30998(12) 0.0220(4) Uani 1 1 d .
H8A H 0.1716 0.2609 0.3382 0.026 Uiso 1 1 calc R
H8B H 0.1374 0.3519 0.3429 0.026 Uiso 1 1 calc R
C9 C 0.10181(18) 0.30175(14) 0.23934(12) 0.0199(4) Uani 1 1 d .
H9 H 0.0746 0.247 0.23 0.024 Uiso 1 1 calc R
C10 C 0.03606(16) 0.36076(15) 0.21107(12) 0.0198(4) Uani 1 1 d .
H10 H -0.0314 0.3415 0.1851 0.024 Uiso 1 1 calc R
C11 C 0.02512(18) 0.44218(15) 0.24573(13) 0.0230(5) Uani 1 1 d .
H11A H -0.0154 0.4376 0.294 0.028 Uiso 1 1 calc R
H11B H -0.0188 0.4756 0.2113 0.028 Uiso 1 1 calc R
C12 C 0.13502(17) 0.48348(14) 0.26104(12) 0.0210(4) Uani 1 1 d .
H12A H 0.1252 0.5411 0.2549 0.025 Uiso 1 1 calc R
H12B H 0.1567 0.4735 0.3141 0.025 Uiso 1 1 calc R
C13 C 0.49914(16) 0.53060(11) 0.14368(13) 0.0170(4) Uani 1 1 d .
H13 H 0.4358 0.4944 0.1352 0.02 Uiso 1 1 calc R
C14 C 0.55352(17) 0.51718(13) 0.21259(12) 0.0172(4) Uani 1 1 d .
H14 H 0.5214 0.4733 0.2432 0.021 Uiso 1 1 calc R
C15 C 0.60728(19) 0.58149(13) 0.26002(13) 0.0213(4) Uani 1 1 d .
H15A H 0.6026 0.5667 0.3141 0.026 Uiso 1 1 calc R
H15B H 0.5663 0.6313 0.2532 0.026 Uiso 1 1 calc R
C16 C 0.72808(18) 0.59567(14) 0.23931(13) 0.0208(4) Uani 1 1 d .
H16A H 0.7462 0.6517 0.2489 0.025 Uiso 1 1 calc R
H16B H 0.7747 0.5631 0.2727 0.025 Uiso 1 1 calc R
C17 C 0.75444(17) 0.57626(12) 0.15792(13) 0.0193(4) Uani 1 1 d .
H17 H 0.8341 0.5687 0.1476 0.023 Uiso 1 1 calc R
C18 C 0.69470(19) 0.60199(12) 0.09595(12) 0.0193(4) Uani 1 1 d .
H18 H 0.7387 0.6093 0.0488 0.023 Uiso 1 1 calc R
C19 C 0.59645(19) 0.65536(12) 0.10183(14) 0.0221(5) Uani 1 1 d .
H19A H 0.5963 0.6925 0.0586 0.027 Uiso 1 1 calc R
H19B H 0.6015 0.6867 0.149 0.027 Uiso 1 1 calc R
C20 C 0.48916(19) 0.60832(12) 0.10205(14) 0.0224(5) Uani 1 1 d .
H20A H 0.4313 0.6404 0.1262 0.027 Uiso 1 1 calc R
H20B H 0.4667 0.598 0.0492 0.027 Uiso 1 1 calc R
C21 C 0.14359(16) 0.47335(12) -0.01393(11) 0.0154(4) Uani 1 1 d .
H21 H 0.0902 0.4389 0.0133 0.018 Uiso 1 1 calc R
C22 C 0.13833(18) 0.55479(12) 0.02197(11) 0.0164(4) Uani 1 1 d .
C23 C 0.21391(19) 0.61343(13) 0.00479(14) 0.0214(5) Uani 1 1 d .
H23 H 0.2714 0.6029 -0.0299 0.026 Uiso 1 1 calc R
C24 C 0.2056(2) 0.68761(14) 0.03833(15) 0.0280(5) Uani 1 1 d .
H24 H 0.258 0.7272 0.0271 0.034 Uiso 1 1 calc R
C25 C 0.1208(2) 0.70365(14) 0.08816(15) 0.0313(6) Uani 1 1 d .
H25 H 0.1152 0.7542 0.1111 0.038 Uiso 1 1 calc R
C26 C 0.0448(2) 0.64604(16) 0.10425(15) 0.0323(5) Uani 1 1 d .
H26 H -0.0139 0.6573 0.1377 0.039 Uiso 1 1 calc R
C27 C 0.0536(2) 0.57131(14) 0.07176(14) 0.0238(5) Uani 1 1 d .
H27 H 0.0015 0.5317 0.0837 0.029 Uiso 1 1 calc R
C28 C 0.71502(16) 0.29741(12) 0.19784(12) 0.0161(4) Uani 1 1 d .
H28 H 0.7722 0.3322 0.175 0.019 Uiso 1 1 calc R
C29 C 0.68712(18) 0.33045(12) 0.27550(11) 0.0157(4) Uani 1 1 d .
C30 C 0.74911(19) 0.39152(14) 0.30518(13) 0.0238(5) Uani 1 1 d .
H30 H 0.8089 0.4118 0.277 0.029 Uiso 1 1 calc R
C31 C 0.7250(2) 0.42343(14) 0.37570(14) 0.0278(5) Uani 1 1 d .
H31 H 0.769 0.4645 0.3958 0.033 Uiso 1 1 calc R
C32 C 0.6370(2) 0.39524(13) 0.41648(13) 0.0225(4) Uani 1 1 d .
H32 H 0.6201 0.4172 0.4645 0.027 Uiso 1 1 calc R
C33 C 0.57336(19) 0.33499(13) 0.38722(13) 0.0230(4) Uani 1 1 d .
H33 H 0.5124 0.3158 0.4149 0.028 Uiso 1 1 calc R
C34 C 0.59905(19) 0.30262(13) 0.31692(13) 0.0207(4) Uani 1 1 d .
H34 H 0.5557 0.261 0.2972 0.025 Uiso 1 1 calc R
C35 C 0.52507(18) 0.43099(13) -0.06215(12) 0.0200(4) Uani 1 1 d .
H35A H 0.5133 0.4524 -0.113 0.03 Uiso 1 1 calc R
H35B H 0.5602 0.3792 -0.0659 0.03 Uiso 1 1 calc R
H35C H 0.5722 0.4668 -0.0334 0.03 Uiso 1 1 calc R
C36 C 0.38851(17) 0.20795(12) 0.07449(12) 0.0174(4) Uani 1 1 d .
H36A H 0.3211 0.2157 0.1034 0.026 Uiso 1 1 calc R
H36B H 0.4147 0.1539 0.0818 0.026 Uiso 1 1 calc R
H36C H 0.374 0.217 0.0207 0.026 Uiso 1 1 calc R
C37 C 0.11293(17) 0.47275(13) -0.09761(12) 0.0188(4) Uani 1 1 d .
H37A H 0.1624 0.5076 -0.1256 0.028 Uiso 1 1 calc R
H37B H 0.0376 0.4913 -0.1036 0.028 Uiso 1 1 calc R
H37C H 0.1192 0.419 -0.1174 0.028 Uiso 1 1 calc R
C38 C 0.7608(2) 0.21382(14) 0.20065(14) 0.0260(5) Uani 1 1 d .
H38A H 0.8279 0.2133 0.2309 0.039 Uiso 1 1 calc R
H38B H 0.7771 0.1959 0.1492 0.039 Uiso 1 1 calc R
H38C H 0.7068 0.1785 0.2237 0.039 Uiso 1 1 calc R

loop_
_atom_site_aniso_label
_atom_site_aniso_U_11
_atom_site_aniso_U_22
_atom_site_aniso_U_33
_atom_site_aniso_U_23
_atom_site_aniso_U_13
_atom_site_aniso_U_12
Rh1 0.01115(7) 0.01332(6) 0.01103(7) -0.00114(5) -0.00010(5) -0.00158(5)
Rh2 0.01202(7) 0.01125(6) 0.01527(7) -0.00254(5) 0.00234(5) -0.00038(5)
Cl1 0.0228(2) 0.0211(2) 0.0204(2) -0.00582(19) -0.00446(19) -0.00575(19)
Cl2 0.0211(2) 0.0194(2) 0.0282(3) -0.00493(19) 0.0102(2) 0.00052(19)
C1 0.0156(10) 0.0121(8) 0.0111(9) -0.0012(7) -0.0011(7) -0.0013(7)
C2 0.0156(9) 0.0127(8) 0.0087(8) -0.0018(7) 0.0011(7) 0.0006(7)
C3 0.0144(9) 0.0109(9) 0.0111(8) -0.0013(7) 0.0012(7) 0.0013(7)
C4 0.0121(9) 0.0130(8) 0.0117(8) -0.0007(7) 0.0009(7) 0.0018(7)
N1 0.0127(8) 0.0143(8) 0.0132(8) 0.0013(6) -0.0002(6) 0.0026(7)
N2 0.0149(9) 0.0185(8) 0.0169(8) 0.0040(6) 0.0014(7) 0.0032(6)
N3 0.0139(8) 0.0152(8) 0.0121(8) 0.0024(6) 0.0010(6) 0.0024(6)
N4 0.0136(8) 0.0121(7) 0.0148(8) -0.0015(6) -0.0018(6) 0.0005(6)
N5 0.0156(8) 0.0144(7) 0.0140(8) 0.0002(6) -0.0021(7) 0.0000(6)
N6 0.0134(8) 0.0126(7) 0.0122(7) -0.0010(6) -0.0003(6) 0.0004(6)
C5 0.0152(9) 0.0148(9) 0.0146(9) -0.0045(7) -0.0012(7) -0.0020(7)
C6 0.0132(10) 0.0181(9) 0.0117(9) -0.0027(7) -0.0037(7) -0.0032(7)
C7 0.0190(11) 0.0216(10) 0.0158(10) 0.0010(7) -0.0038(8) 0.0007(8)
C8 0.0250(12) 0.0260(11) 0.0151(9) 0.0055(8) -0.0005(8) -0.0045(9)
C9 0.0183(10) 0.0270(11) 0.0143(10) 0.0035(8) 0.0042(8) -0.0098(9)
C10 0.0091(9) 0.0324(12) 0.0180(10) -0.0042(9) 0.0052(7) -0.0051(9)
C11 0.0135(10) 0.0329(12) 0.0227(11) -0.0078(9) 0.0035(8) 0.0031(9)
C12 0.0193(10) 0.0232(10) 0.0207(10) -0.0074(8) 0.0014(8) 0.0029(9)
C13 0.0114(9) 0.0142(9) 0.0254(10) -0.0058(8) 0.0037(8) 0.0021(7)
C14 0.0152(9) 0.0175(9) 0.0190(10) -0.0063(8) 0.0078(8) -0.0024(8)
C15 0.0239(11) 0.0213(10) 0.0187(10) -0.0074(8) 0.0032(8) -0.0043(9)
C16 0.0203(11) 0.0210(10) 0.0211(11) -0.0051(8) -0.0010(8) -0.0054(8)
C17 0.0150(10) 0.0145(9) 0.0284(11) -0.0051(8) 0.0031(8) -0.0074(8)
C18 0.0232(11) 0.0119(8) 0.0228(10) -0.0012(7) 0.0066(8) -0.0049(8)
C19 0.0266(12) 0.0124(9) 0.0274(11) -0.0007(8) 0.0009(9) 0.0002(8)
C20 0.0191(11) 0.0161(9) 0.0319(12) -0.0012(9) -0.0039(9) 0.0029(8)
C21 0.0121(9) 0.0159(9) 0.0182(9) 0.0019(7) -0.0023(7) 0.0018(8)
C22 0.0166(10) 0.0167(9) 0.0160(9) 0.0005(7) -0.0049(8) 0.0025(8)
C23 0.0186(11) 0.0192(10) 0.0263(11) 0.0007(8) -0.0024(8) 0.0008(8)
C24 0.0258(12) 0.0217(11) 0.0366(13) -0.0011(10) -0.0109(10) -0.0007(9)
C25 0.0405(15) 0.0219(11) 0.0314(13) -0.0094(9) -0.0133(11) 0.0068(10)
C26 0.0341(13) 0.0314(13) 0.0315(13) -0.0070(11) 0.0043(10) 0.0078(11)
C27 0.0227(11) 0.0228(11) 0.0259(11) -0.0022(9) -0.0003(9) 0.0029(9)
C28 0.0116(9) 0.0186(10) 0.0181(10) -0.0012(8) -0.0047(7) 0.0023(7)
C29 0.0155(9) 0.0166(9) 0.0149(9) 0.0018(7) -0.0042(8) 0.0029(8)
C30 0.0189(11) 0.0304(12) 0.0222(11) -0.0027(9) -0.0016(9) -0.0068(9)
C31 0.0277(12) 0.0306(12) 0.0251(12) -0.0072(10) -0.0060(10) -0.0075(9)
C32 0.0230(11) 0.0269(11) 0.0175(10) -0.0032(8) -0.0049(9) 0.0043(9)
C33 0.0216(11) 0.0283(11) 0.0190(10) 0.0023(8) 0.0021(9) -0.0021(9)
C34 0.0218(11) 0.0198(10) 0.0204(11) 0.0015(8) -0.0015(9) -0.0064(9)
C35 0.0164(10) 0.0247(10) 0.0189(10) 0.0053(8) 0.0065(8) 0.0050(8)
C36 0.0170(10) 0.0138(9) 0.0213(10) 0.0000(7) -0.0047(8) -0.0027(8)
C37 0.0189(10) 0.0186(9) 0.0190(10) -0.0012(8) -0.0055(7) 0.0039(8)
C38 0.0246(12) 0.0248(11) 0.0284(12) -0.0040(9) -0.0087(9) 0.0127(10)

loop_
_atom_type_symbol
_atom_type_description
_atom_type_scat_dispersion_real
_atom_type_scat_dispersion_imag
_atom_type_scat_source
C C 0.0181 0.0091 'International Tables Vol C Tables 4.2.6.8 and 6.1.1.4'
H H 0 0 'International Tables Vol C Tables 4.2.6.8 and 6.1.1.4'
Cl Cl 0.3639 0.7018 'International Tables Vol C Tables 4.2.6.8 and 6.1.1.4'
N N 0.0311 0.018 'International Tables Vol C Tables 4.2.6.8 and 6.1.1.4'
Rh Rh 0.0927 3.6045 'International Tables Vol C Tables 4.2.6.8 and 6.1.1.4'

loop_
_exptl_crystal_face_index_h
_exptl_crystal_face_index_k
_exptl_crystal_face_index_l
_exptl_crystal_face_perp_dist
0 -1 1 0.0935
-1 7 -9 0.0674
0 -1 -1 0.112
0 1 1 0.0579
7 -1 -5 0.063
-1 0 0 0.1106
7 -4 -4 0.0699
-7 -3 3 0.121

loop_
_geom_angle_atom_site_label_1
_geom_angle_atom_site_label_2
_geom_angle_atom_site_label_3
_geom_angle
C1 Rh1 C6 91.49(8)
C1 Rh1 C5 92.01(8)
C6 Rh1 C5 39.10(8)
C1 Rh1 C10 156.97(9)
C6 Rh1 C10 97.82(8)
C5 Rh1 C10 82.34(8)
C1 Rh1 C9 166.58(8)
C6 Rh1 C9 81.86(8)
C5 Rh1 C9 90.13(8)
C10 Rh1 C9 36.40(9)
C1 Rh1 Cl1 89.18(6)
C6 Rh1 Cl1 156.28(6)
C5 Rh1 Cl1 164.56(6)
C10 Rh1 Cl1 90.58(6)
C9 Rh1 Cl1 92.27(6)
C4 Rh2 C13 89.94(7)
C4 Rh2 C14 93.59(8)
C13 Rh2 C14 38.90(8)
C4 Rh2 C17 161.31(8)
C13 Rh2 C17 97.54(8)
C14 Rh2 C17 81.89(8)
C4 Rh2 C18 161.91(8)
C13 Rh2 C18 81.29(8)
C14 Rh2 C18 89.47(8)
C17 Rh2 C18 36.74(8)
C4 Rh2 Cl2 90.58(5)
C13 Rh2 Cl2 158.68(6)
C14 Rh2 Cl2 162.08(6)
C17 Rh2 Cl2 88.61(6)
C18 Rh2 Cl2 91.96(6)
N1 C1 C2 101.71(17)
N1 C1 Rh1 123.03(15)
C2 C1 Rh1 135.25(16)
N3 C2 C1 107.54(18)
N3 C2 C3 121.60(18)
C1 C2 C3 130.78(19)
N6 C3 C4 107.86(17)
N6 C3 C2 120.75(18)
C4 C3 C2 131.35(18)
N4 C4 C3 101.42(16)
N4 C4 Rh2 125.18(14)
C3 C4 Rh2 133.39(14)
N2 N1 C1 115.11(17)
N2 N1 C21 118.70(16)
C1 N1 C21 126.02(17)
N3 N2 N1 103.51(15)
N2 N3 C2 112.13(17)
N2 N3 C35 119.47(16)
C2 N3 C35 128.39(17)
N5 N4 C4 115.28(16)
N5 N4 C28 119.16(16)
C4 N4 C28 125.30(16)
N6 N5 N4 103.51(15)
N5 N6 C3 111.91(16)
N5 N6 C36 119.78(16)
C3 N6 C36 128.11(17)
C6 C5 C12 124.43(19)
C6 C5 Rh1 69.72(11)
C12 C5 Rh1 113.55(14)
C6 C5 H5 113.8
C12 C5 H5 113.8
Rh1 C5 H5 113.8
C5 C6 C7 126.77(19)
C5 C6 Rh1 71.18(11)
C7 C6 Rh1 109.67(13)
C5 C6 H6 113.6
C7 C6 H6 113.6
Rh1 C6 H6 113.6
C6 C7 C8 113.29(17)
C6 C7 H7A 108.9
C8 C7 H7A 108.9
C6 C7 H7B 108.9
C8 C7 H7B 108.9
H7A C7 H7B 107.7
C9 C8 C7 111.55(17)
C9 C8 H8A 109.3
C7 C8 H8A 109.3
C9 C8 H8B 109.3
C7 C8 H8B 109.3
H8A C8 H8B 108
C10 C9 C8 123.1(2)
C10 C9 Rh1 70.29(12)
C8 C9 Rh1 110.60(14)
C10 C9 H9 114.8
C8 C9 H9 114.8
Rh1 C9 H9 114.8
C9 C10 C11 124.5(2)
C9 C10 Rh1 73.31(12)
C11 C10 Rh1 108.62(14)
C9 C10 H10 114.3
C11 C10 H10 114.3
Rh1 C10 H10 114.3
C10 C11 C12 114.06(18)
C10 C11 H11A 108.7
C12 C11 H11A 108.7
C10 C11 H11B 108.7
C12 C11 H11B 108.7
H11A C11 H11B 107.6
C5 C12 C11 113.43(17)
C5 C12 H12A 108.9
C11 C12 H12A 108.9
C5 C12 H12B 108.9
C11 C12 H12B 108.9
H12A C12 H12B 107.7
C14 C13 C20 126.86(19)
C14 C13 Rh2 71.24(11)
C20 C13 Rh2 110.30(14)
C14 C13 H13 113.5
C20 C13 H13 113.5
Rh2 C13 H13 113.5
C13 C14 C15 124.4(2)
C13 C14 Rh2 69.86(11)
C15 C14 Rh2 113.61(14)
C13 C14 H14 113.8
C15 C14 H14 113.8
Rh2 C14 H14 113.8
C14 C15 C16 113.25(18)
C14 C15 H15A 108.9
C16 C15 H15A 108.9
C14 C15 H15B 108.9
C16 C15 H15B 108.9
H15A C15 H15B 107.7
C17 C16 C15 113.39(18)
C17 C16 H16A 108.9
C15 C16 H16A 108.9
C17 C16 H16B 108.9
C15 C16 H16B 108.9
H16A C16 H16B 107.7
C18 C17 C16 124.8(2)
C18 C17 Rh2 72.49(12)
C16 C17 Rh2 109.10(14)
C18 C17 H17 114.2
C16 C17 H17 114.2
Rh2 C17 H17 114.2
C17 C18 C19 123.7(2)
C17 C18 Rh2 70.77(11)
C19 C18 Rh2 111.38(14)
C17 C18 H18 114.4
C19 C18 H18 114.4
Rh2 C18 H18 114.4
C18 C19 C20 111.72(17)
C18 C19 H19A 109.3
C20 C19 H19A 109.3
C18 C19 H19B 109.3
C20 C19 H19B 109.3
H19A C19 H19B 107.9
C13 C20 C19 112.58(18)
C13 C20 H20A 109.1
C19 C20 H20A 109.1
C13 C20 H20B 109.1
C19 C20 H20B 109.1
H20A C20 H20B 107.8
N1 C21 C22 109.85(17)
N1 C21 C37 110.45(16)
C22 C21 C37 113.58(17)
N1 C21 H21 107.6
C22 C21 H21 107.6
C37 C21 H21 107.6
C27 C22 C23 119.4(2)
C27 C22 C21 118.63(19)
C23 C22 C21 122.0(2)
C22 C23 C24 120.2(2)
C22 C23 H23 119.9
C24 C23 H23 119.9
C25 C24 C23 120.1(2)
C25 C24 H24 120
C23 C24 H24 120
C26 C25 C24 119.8(2)
C26 C25 H25 120.1
C24 C25 H25 120.1
C25 C26 C27 120.4(2)
C25 C26 H26 119.8
C27 C26 H26 119.8
C22 C27 C26 120.1(2)
C22 C27 H27 119.9
C26 C27 H27 119.9
N4 C28 C29 108.69(16)
N4 C28 C38 111.51(17)
C29 C28 C38 113.29(18)
N4 C28 H28 107.7
C29 C28 H28 107.7
C38 C28 H28 107.7
C34 C29 C30 118.7(2)
C34 C29 C28 121.73(19)
C30 C29 C28 119.6(2)
C29 C30 C31 120.9(2)
C29 C30 H30 119.5
C31 C30 H30 119.5
C32 C31 C30 119.9(2)
C32 C31 H31 120.1
C30 C31 H31 120.1
C31 C32 C33 119.9(2)
C31 C32 H32 120
C33 C32 H32 120
C32 C33 C34 119.8(2)
C32 C33 H33 120.1
C34 C33 H33 120.1
C29 C34 C33 120.8(2)
C29 C34 H34 119.6
C33 C34 H34 119.6
N3 C35 H35A 109.5
N3 C35 H35B 109.5
H35A C35 H35B 109.5
N3 C35 H35C 109.5
H35A C35 H35C 109.5
H35B C35 H35C 109.5
N6 C36 H36A 109.5
N6 C36 H36B 109.5
H36A C36 H36B 109.5
N6 C36 H36C 109.5
H36A C36 H36C 109.5
H36B C36 H36C 109.5
C21 C37 H37A 109.5
C21 C37 H37B 109.5
H37A C37 H37B 109.5
C21 C37 H37C 109.5
H37A C37 H37C 109.5
H37B C37 H37C 109.5
C28 C38 H38A 109.5
C28 C38 H38B 109.5
H38A C38 H38B 109.5
C28 C38 H38C 109.5
H38A C38 H38C 109.5
H38B C38 H38C 109.5

loop_
_geom_bond_atom_site_label_1
_geom_bond_atom_site_label_2
_geom_bond_distance
Rh1 C1 2.036(2)
Rh1 C6 2.1009(19)
Rh1 C5 2.1201(19)
Rh1 C10 2.1859(19)
Rh1 C9 2.224(2)
Rh1 Cl1 2.3620(5)
Rh2 C4 2.0561(19)
Rh2 C13 2.1032(19)
Rh2 C14 2.1212(19)
Rh2 C17 2.1901(19)
Rh2 C18 2.212(2)
Rh2 Cl2 2.3741(5)
C1 N1 1.370(3)
C1 C2 1.389(3)
C2 N3 1.365(3)
C2 C3 1.454(3)
C3 N6 1.366(2)
C3 C4 1.386(3)
C4 N4 1.369(2)
N1 N2 1.333(2)
N1 C21 1.485(2)
N2 N3 1.314(2)
N3 C35 1.467(3)
N4 N5 1.334(2)
N4 C28 1.476(2)
N5 N6 1.311(2)
N6 C36 1.466(2)
C5 C6 1.413(3)
C5 C12 1.517(3)
C5 H5 1
C6 C7 1.515(3)
C6 H6 1
C7 C8 1.538(3)
C7 H7A 0.99
C7 H7B 0.99
C8 C9 1.515(3)
C8 H8A 0.99
C8 H8B 0.99
C9 C10 1.378(3)
C9 H9 1
C10 C11 1.516(3)
C10 H10 1
C11 C12 1.541(3)
C11 H11A 0.99
C11 H11B 0.99
C12 H12A 0.99
C12 H12B 0.99
C13 C14 1.407(3)
C13 C20 1.514(3)
C13 H13 1
C14 C15 1.525(3)
C14 H14 1
C15 C16 1.542(3)
C15 H15A 0.99
C15 H15B 0.99
C16 C17 1.511(3)
C16 H16A 0.99
C16 H16B 0.99
C17 C18 1.388(3)
C17 H17 1
C18 C19 1.509(3)
C18 H18 1
C19 C20 1.536(3)
C19 H19A 0.99
C19 H19B 0.99
C20 H20A 0.99
C20 H20B 0.99
C21 C22 1.521(3)
C21 C37 1.526(3)
C21 H21 1
C22 C27 1.389(3)
C22 C23 1.392(3)
C23 C24 1.394(3)
C23 H23 0.95
C24 C25 1.388(4)
C24 H24 0.95
C25 C26 1.379(4)
C25 H25 0.95
C26 C27 1.395(3)
C26 H26 0.95
C27 H27 0.95
C28 C29 1.522(3)
C28 C38 1.525(3)
C28 H28 1
C29 C34 1.386(3)
C29 C30 1.387(3)
C30 C31 1.391(3)
C30 H30 0.95
C31 C32 1.382(3)
C31 H31 0.95
C32 C33 1.385(3)
C32 H32 0.95
C33 C34 1.395(3)
C33 H33 0.95
C34 H34 0.95
C35 H35A 0.98
C35 H35B 0.98
C35 H35C 0.98
C36 H36A 0.98
C36 H36B 0.98
C36 H36C 0.98
C37 H37A 0.98
C37 H37B 0.98
C37 H37C 0.98
C38 H38A 0.98
C38 H38B 0.98
C38 H38C 0.98

loop_
_geom_torsion_atom_site_label_1
_geom_torsion_atom_site_label_2
_geom_torsion_atom_site_label_3
_geom_torsion_atom_site_label_4
_geom_torsion
C6 Rh1 C1 N1 -132.27(17)
C5 Rh1 C1 N1 -93.15(17)
C10 Rh1 C1 N1 -18.1(3)
C9 Rh1 C1 N1 167.8(3)
Cl1 Rh1 C1 N1 71.45(16)
C6 Rh1 C1 C2 46.1(2)
C5 Rh1 C1 C2 85.2(2)
C10 Rh1 C1 C2 160.2(2)
C9 Rh1 C1 C2 -13.8(5)
Cl1 Rh1 C1 C2 -110.2(2)
N1 C1 C2 N3 0.5(2)
Rh1 C1 C2 N3 -178.05(15)
N1 C1 C2 C3 177.29(19)
Rh1 C1 C2 C3 -1.3(3)
N3 C2 C3 N6 -124.9(2)
C1 C2 C3 N6 58.8(3)
N3 C2 C3 C4 57.8(3)
C1 C2 C3 C4 -118.5(3)
N6 C3 C4 N4 0.6(2)
C2 C3 C4 N4 178.1(2)
N6 C3 C4 Rh2 -178.31(15)
C2 C3 C4 Rh2 -0.8(3)
C13 Rh2 C4 N4 -135.52(17)
C14 Rh2 C4 N4 -96.77(17)
C17 Rh2 C4 N4 -21.6(3)
C18 Rh2 C4 N4 163.9(2)
Cl2 Rh2 C4 N4 65.79(16)
C13 Rh2 C4 C3 43.2(2)
C14 Rh2 C4 C3 81.9(2)
C17 Rh2 C4 C3 157.1(2)
C18 Rh2 C4 C3 -17.4(4)
Cl2 Rh2 C4 C3 -115.52(19)
C2 C1 N1 N2 -0.7(2)
Rh1 C1 N1 N2 178.09(13)
C2 C1 N1 C21 -175.80(18)
Rh1 C1 N1 C21 3.0(3)
C1 N1 N2 N3 0.6(2)
C21 N1 N2 N3 176.05(16)
N1 N2 N3 C2 -0.2(2)
N1 N2 N3 C35 -179.52(17)
C1 C2 N3 N2 -0.2(2)
C3 C2 N3 N2 -177.35(17)
C1 C2 N3 C35 179.01(19)
C3 C2 N3 C35 1.9(3)
C3 C4 N4 N5 -0.9(2)
Rh2 C4 N4 N5 178.16(13)
C3 C4 N4 C28 -174.98(18)
Rh2 C4 N4 C28 4.0(3)
C4 N4 N5 N6 0.8(2)
C28 N4 N5 N6 175.28(16)
N4 N5 N6 C3 -0.3(2)
N4 N5 N6 C36 174.96(17)
C4 C3 N6 N5 -0.2(2)
C2 C3 N6 N5 -178.03(17)
C4 C3 N6 C36 -174.99(18)
C2 C3 N6 C36 7.2(3)
C1 Rh1 C5 C6 -89.89(13)
C10 Rh1 C5 C6 112.53(13)
C9 Rh1 C5 C6 76.86(13)
Cl1 Rh1 C5 C6 175.89(17)
C1 Rh1 C5 C12 150.34(16)
C6 Rh1 C5 C12 -119.8(2)
C10 Rh1 C5 C12 -7.24(15)
C9 Rh1 C5 C12 -42.90(16)
Cl1 Rh1 C5 C12 56.1(3)
C12 C5 C6 C7 4.3(3)
Rh1 C5 C6 C7 -100.9(2)
C12 C5 C6 Rh1 105.25(19)
C1 Rh1 C6 C5 91.36(13)
C10 Rh1 C6 C5 -67.52(13)
C9 Rh1 C6 C5 -100.35(13)
Cl1 Rh1 C6 C5 -177.28(11)
C1 Rh1 C6 C7 -145.29(15)
C5 Rh1 C6 C7 123.4(2)
C10 Rh1 C6 C7 55.84(16)
C9 Rh1 C6 C7 23.01(15)
Cl1 Rh1 C6 C7 -53.9(2)
C5 C6 C7 C8 41.1(3)
Rh1 C6 C7 C8 -39.6(2)
C6 C7 C8 C9 36.9(3)
C7 C8 C9 C10 -95.4(2)
C7 C8 C9 Rh1 -16.1(2)
C1 Rh1 C9 C10 176.1(3)
C6 Rh1 C9 C10 115.19(14)
C5 Rh1 C9 C10 76.84(14)
Cl1 Rh1 C9 C10 -87.90(13)
C1 Rh1 C9 C8 57.1(4)
C6 Rh1 C9 C8 -3.85(16)
C5 Rh1 C9 C8 -42.20(17)
C10 Rh1 C9 C8 -119.0(2)
Cl1 Rh1 C9 C8 153.06(15)
C8 C9 C10 C11 0.8(3)
Rh1 C9 C10 C11 -101.4(2)
C8 C9 C10 Rh1 102.27(19)
C1 Rh1 C10 C9 -177.69(18)
C6 Rh1 C10 C9 -64.72(14)
C5 Rh1 C10 C9 -100.73(14)
Cl1 Rh1 C10 C9 93.03(12)
C1 Rh1 C10 C11 -56.2(3)
C6 Rh1 C10 C11 56.80(16)
C5 Rh1 C10 C11 20.78(15)
C9 Rh1 C10 C11 121.5(2)
Cl1 Rh1 C10 C11 -145.45(15)
C9 C10 C11 C12 50.9(3)
Rh1 C10 C11 C12 -31.2(2)
C6 C5 C12 C11 -88.7(3)
Rh1 C5 C12 C11 -7.9(2)
C10 C11 C12 C5 26.6(3)
C4 Rh2 C13 C14 95.80(13)
C17 Rh2 C13 C14 -67.02(13)
C18 Rh2 C13 C14 -100.08(13)
Cl2 Rh2 C13 C14 -172.77(12)
C4 Rh2 C13 C20 -140.85(15)
C14 Rh2 C13 C20 123.4(2)
C17 Rh2 C13 C20 56.34(16)
C18 Rh2 C13 C20 23.27(15)
Cl2 Rh2 C13 C20 -49.4(2)
C20 C13 C14 C15 3.7(3)
Rh2 C13 C14 C15 105.42(19)
C20 C13 C14 Rh2 -101.7(2)
C4 Rh2 C14 C13 -85.44(12)
C17 Rh2 C14 C13 112.80(13)
C18 Rh2 C14 C13 76.72(13)
Cl2 Rh2 C14 C13 171.45(15)
C4 Rh2 C14 C15 154.82(17)
C13 Rh2 C14 C15 -119.7(2)
C17 Rh2 C14 C15 -6.94(16)
C18 Rh2 C14 C15 -43.03(17)
Cl2 Rh2 C14 C15 51.7(3)
C13 C14 C15 C16 -90.0(3)
Rh2 C14 C15 C16 -9.0(2)
C14 C15 C16 C17 28.1(3)
C15 C16 C17 C18 48.9(3)
C15 C16 C17 Rh2 -32.6(2)
C4 Rh2 C17 C18 -177.2(2)
C13 Rh2 C17 C18 -64.37(14)
C14 Rh2 C17 C18 -100.10(14)
Cl2 Rh2 C17 C18 95.14(12)
C4 Rh2 C17 C16 -55.6(3)
C13 Rh2 C17 C16 57.25(16)
C14 Rh2 C17 C16 21.52(15)
C18 Rh2 C17 C16 121.6(2)
Cl2 Rh2 C17 C16 -143.24(15)
C16 C17 C18 C19 1.9(3)
Rh2 C17 C18 C19 103.4(2)
C16 C17 C18 Rh2 -101.44(19)
C4 Rh2 C18 C17 177.1(2)
C13 Rh2 C18 C17 115.28(14)
C14 Rh2 C18 C17 77.09(13)
Cl2 Rh2 C18 C17 -85.04(12)
C4 Rh2 C18 C19 57.5(3)
C13 Rh2 C18 C19 -4.31(16)
C14 Rh2 C18 C19 -42.50(16)
C17 Rh2 C18 C19 -119.6(2)
Cl2 Rh2 C18 C19 155.37(15)
C17 C18 C19 C20 -96.0(2)
Rh2 C18 C19 C20 -15.4(2)
C14 C13 C20 C19 42.0(3)
Rh2 C13 C20 C19 -39.3(2)
C18 C19 C20 C13 35.9(3)
N2 N1 C21 C22 -84.2(2)
C1 N1 C21 C22 90.7(2)
N2 N1 C21 C37 41.8(2)
C1 N1 C21 C37 -143.3(2)
N1 C21 C22 C27 -128.4(2)
C37 C21 C22 C27 107.4(2)
N1 C21 C22 C23 53.4(2)
C37 C21 C22 C23 -70.8(3)
C27 C22 C23 C24 1.1(3)
C21 C22 C23 C24 179.3(2)
C22 C23 C24 C25 -1.0(4)
C23 C24 C25 C26 -0.1(4)
C24 C25 C26 C27 1.1(4)
C23 C22 C27 C26 -0.2(3)
C21 C22 C27 C26 -178.4(2)
C25 C26 C27 C22 -1.0(4)
N5 N4 C28 C29 -97.7(2)
C4 N4 C28 C29 76.2(2)
N5 N4 C28 C38 27.8(3)
C4 N4 C28 C38 -158.26(19)
N4 C28 C29 C34 53.7(3)
C38 C28 C29 C34 -70.9(3)
N4 C28 C29 C30 -124.5(2)
C38 C28 C29 C30 110.9(2)
C34 C29 C30 C31 1.2(3)
C28 C29 C30 C31 179.4(2)
C29 C30 C31 C32 -1.2(4)
C30 C31 C32 C33 0.4(4)
C31 C32 C33 C34 0.5(3)
C30 C29 C34 C33 -0.3(3)
C28 C29 C34 C33 -178.5(2)
C32 C33 C34 C29 -0.6(3)
